data_7030899
loop_
_publ_author_name
'Lumsden, Simone E. A.'
'Durgaprasad, Gummadi'
'Thomas Muthiah, Keren A.'
'Rose, Michael J.'

_publ_section_title
;
 Tuning coordination modes of pyridine/thioether Schiff base (NNS) ligands
 to mononuclear manganese carbonyls.
;
_journal_issue 28
_journal_name_full 'Dalton transactions (Cambridge, England : 2003)'
_journal_page_first 10725
_journal_page_last 10738
_journal_paper_doi 10.1039/c4dt00600c
_journal_volume 43
_journal_year 2014
_chemical_formula_moiety 'C16 H14 Br Mn N2 O2 S'
_chemical_formula_sum 'C16 H14 Br Mn N2 O2 S'
_chemical_formula_weight 433.20
_chemical_name_systematic
;
 ?
;
_space_group_IT_number 14
_symmetry_cell_setting monoclinic
_symmetry_space_group_name_Hall '-P 2yn'
_symmetry_space_group_name_H-M 'P 1 21/n 1'
_atom_sites_solution_hydrogens geom
_atom_sites_solution_primary direct
_atom_sites_solution_secondary difmap
_audit_creation_method SHELXL-97
_cell_angle_alpha 90.00
_cell_angle_beta 92.798(5)
_cell_angle_gamma 90.00
_cell_formula_units_Z 4
_cell_length_a 8.7752(19)
_cell_length_b 12.659(3)
_cell_length_c 14.644(3)
_cell_measurement_reflns_used 4391
_cell_measurement_temperature 153(2)
_cell_measurement_theta_max 27.4891
_cell_measurement_theta_min 2.1251
_cell_volume 1624.8(6)
_computing_cell_refinement 'Bruker SAINT'
_computing_data_reduction 'Bruker SAINT'
_computing_molecular_graphics 'Bruker SHELXTL'
_computing_publication_material 'Bruker SHELXTL'
_computing_structure_refinement 'SHELXL-97 (Sheldrick, 1997)'
_computing_structure_solution 'SHELXL-97 (Sheldrick, 2008)'
_diffrn_ambient_temperature 153(2)
_diffrn_measured_fraction_theta_full 0.999
_diffrn_measured_fraction_theta_max 0.999
_diffrn_measurement_device_type 'Rigaku SCX-Mini with Mercury 2 CCD'
_diffrn_measurement_method \w-scans
_diffrn_radiation_monochromator graphite
_diffrn_radiation_source 'fine-focus sealed tube'
_diffrn_radiation_type MoK\a
_diffrn_radiation_wavelength 0.71073
_diffrn_reflns_av_R_equivalents 0.0467
_diffrn_reflns_av_sigmaI/netI 0.0346
_diffrn_reflns_limit_h_max 11
_diffrn_reflns_limit_h_min -11
_diffrn_reflns_limit_k_max 16
_diffrn_reflns_limit_k_min -16
_diffrn_reflns_limit_l_max 18
_diffrn_reflns_limit_l_min -19
_diffrn_reflns_number 16808
_diffrn_reflns_theta_full 27.48
_diffrn_reflns_theta_max 27.48
_diffrn_reflns_theta_min 3.10
_exptl_absorpt_coefficient_mu 3.409
_exptl_absorpt_correction_T_max 1.000
_exptl_absorpt_correction_T_min 0.4596
_exptl_absorpt_correction_type multi-scan
_exptl_absorpt_process_details
;
Abscor. T. Higashi (2001). The Rigaku Corporation, Tokyo, Japan.
;
_exptl_crystal_colour Orange
_exptl_crystal_density_diffrn 1.771
_exptl_crystal_density_method 'not measured'
_exptl_crystal_description Block
_exptl_crystal_F_000 864
_exptl_crystal_size_max 0.27
_exptl_crystal_size_mid 0.21
_exptl_crystal_size_min 0.12
_refine_diff_density_max 0.508
_refine_diff_density_min -0.322
_refine_diff_density_rms 0.086
_refine_ls_extinction_method none
_refine_ls_goodness_of_fit_ref 1.112
_refine_ls_hydrogen_treatment mixed
_refine_ls_matrix_type full
_refine_ls_number_parameters 210
_refine_ls_number_reflns 3713
_refine_ls_number_restraints 138
_refine_ls_restrained_S_all 1.093
_refine_ls_R_factor_all 0.0365
_refine_ls_R_factor_gt 0.0310
_refine_ls_shift/su_max 0.008
_refine_ls_shift/su_mean 0.001
_refine_ls_structure_factor_coef Fsqd
_refine_ls_weighting_details 'calc w=1/[\s^2^(Fo^2^)+(0.0297P)^2^+1.3861P] where P=(Fo^2^+2Fc^2^)/3'
_refine_ls_weighting_scheme calc
_refine_ls_wR_factor_gt 0.0735
_refine_ls_wR_factor_ref 0.0759
_reflns_number_gt 3328
_reflns_number_total 3713
_reflns_threshold_expression >2sigma(I)
_cod_data_source_file c4dt00600c2.cif
_cod_data_source_block SB-Me_Mn-CO
_cod_depositor_comments 'Adding full bibliography for 7030896--7030901.cif.'
_cod_original_sg_symbol_Hall ' -P 2yn '
_cod_original_sg_symbol_H-M ' P 21/n '
_cod_database_code 7030899

loop_
_symmetry_equiv_pos_as_xyz
'x, y, z'
'-x+1/2, y+1/2, -z+1/2'
'-x, -y, -z'
'x-1/2, -y-1/2, z-1/2'

loop_
_atom_site_label
_atom_site_type_symbol
_atom_site_fract_x
_atom_site_fract_y
_atom_site_fract_z
_atom_site_U_iso_or_equiv
_atom_site_adp_type
_atom_site_occupancy
_atom_site_symmetry_multiplicity
_atom_site_calc_flag
_atom_site_refinement_flags
C1 C 0.8967(3) -0.00800(19) 0.16821(16) 0.0211(5) Uani 1 1 d U
H1 H 0.9330 0.0114 0.2266 0.025 Uiso 1 1 calc R
C2 C 0.9036(3) -0.1131(2) 0.14387(18) 0.0253(5) Uani 1 1 d U
H2 H 0.9449 -0.1629 0.1846 0.030 Uiso 1 1 calc R
C3 C 0.8479(3) -0.1430(2) 0.05763(17) 0.0259(5) Uani 1 1 d U
H3 H 0.8502 -0.2135 0.0397 0.031 Uiso 1 1 calc R
C4 C 0.7884(3) -0.0663(2) -0.00160(17) 0.0227(5) Uani 1 1 d U
H4 H 0.7498 -0.0848 -0.0597 0.027 Uiso 1 1 calc R
C5 C 0.7872(3) 0.03807(19) 0.02653(15) 0.0178(5) Uani 1 1 d U
C6 C 0.7362(3) 0.12660(19) -0.03205(16) 0.0186(5) Uani 1 1 d U
C7 C 0.6491(3) 0.1034(2) -0.12065(17) 0.0276(6) Uani 1 1 d U
H7A H 0.5841 0.1622 -0.1369 0.041 Uiso 1 1 calc R
H7B H 0.5880 0.0413 -0.1138 0.041 Uiso 1 1 calc R
H7C H 0.7194 0.0919 -0.1678 0.041 Uiso 1 1 calc R
C8 C 0.7426(3) 0.31573(18) -0.04517(16) 0.0183(5) Uani 1 1 d U
C9 C 0.7505(3) 0.3280(2) -0.13988(17) 0.0226(5) Uani 1 1 d U
H9 H 0.7759 0.2707 -0.1758 0.027 Uiso 1 1 calc R
C10 C 0.7207(3) 0.4250(2) -0.17996(17) 0.0258(5) Uani 1 1 d U
H10 H 0.7263 0.4324 -0.2429 0.031 Uiso 1 1 calc R
C11 C 0.6825(3) 0.5115(2) -0.12754(18) 0.0253(5) Uani 1 1 d U
H11 H 0.6562 0.5754 -0.1556 0.030 Uiso 1 1 calc R
C12 C 0.6837(3) 0.5022(2) -0.03314(18) 0.0239(5) Uani 1 1 d U
H12 H 0.6617 0.5604 0.0027 0.029 Uiso 1 1 calc R
C13 C 0.7180(3) 0.40514(19) 0.00768(16) 0.0192(5) Uani 1 1 d U
C14 C 0.8939(3) 0.4847(2) 0.1517(2) 0.0305(6) Uani 1 1 d U
H14A H 0.9782 0.4646 0.1162 0.046 Uiso 1 1 calc R
H14B H 0.9246 0.4828 0.2155 0.046 Uiso 1 1 calc R
H14C H 0.8619 0.5550 0.1352 0.046 Uiso 1 1 calc R
C15 C 0.8377(3) 0.20909(19) 0.26101(17) 0.0206(5) Uani 1 1 d U
C16 C 1.0135(3) 0.24970(19) 0.13939(16) 0.0197(5) Uani 1 1 d U
Mn1 Mn 0.81404(4) 0.22018(3) 0.13936(2) 0.01609(9) Uani 1 1 d U
N1 N 0.8404(2) 0.06774(16) 0.11193(13) 0.0176(4) Uani 1 1 d U
N2 N 0.7684(2) 0.21894(15) 0.00219(13) 0.0169(4) Uani 1 1 d U
O1 O 0.8578(2) 0.19731(15) 0.33887(12) 0.0296(4) Uani 1 1 d U
O2 O 1.1396(2) 0.26837(16) 0.14532(14) 0.0312(4) Uani 1 1 d U
S1 S 0.73648(7) 0.39354(5) 0.12950(4) 0.01976(13) Uani 1 1 d U
Br1 Br 0.52900(3) 0.18580(2) 0.153027(17) 0.02422(8) Uani 1 1 d U

loop_
_atom_site_aniso_label
_atom_site_aniso_U_11
_atom_site_aniso_U_22
_atom_site_aniso_U_33
_atom_site_aniso_U_23
_atom_site_aniso_U_13
_atom_site_aniso_U_12
C1 0.0199(12) 0.0241(13) 0.0193(11) 0.0030(10) 0.0014(9) -0.0004(10)
C2 0.0263(13) 0.0240(13) 0.0259(13) 0.0078(10) 0.0049(10) 0.0033(10)
C3 0.0335(14) 0.0177(12) 0.0273(13) -0.0006(10) 0.0077(11) -0.0002(11)
C4 0.0284(13) 0.0204(12) 0.0195(12) -0.0026(9) 0.0020(10) -0.0027(10)
C5 0.0175(11) 0.0199(12) 0.0160(11) -0.0006(9) 0.0016(9) -0.0001(9)
C6 0.0178(11) 0.0200(12) 0.0181(11) -0.0008(9) 0.0014(9) -0.0003(9)
C7 0.0376(15) 0.0215(13) 0.0223(12) -0.0042(10) -0.0104(11) -0.0009(11)
C8 0.0163(11) 0.0186(12) 0.0196(11) 0.0017(9) -0.0021(9) -0.0007(9)
C9 0.0220(12) 0.0252(13) 0.0205(12) -0.0007(10) 0.0010(10) -0.0022(10)
C10 0.0258(13) 0.0291(14) 0.0220(12) 0.0065(10) -0.0020(10) -0.0064(11)
C11 0.0227(13) 0.0209(13) 0.0318(13) 0.0087(10) -0.0035(10) -0.0025(10)
C12 0.0213(12) 0.0177(12) 0.0328(13) -0.0006(10) 0.0009(10) -0.0009(10)
C13 0.0154(11) 0.0213(12) 0.0209(11) -0.0007(9) 0.0010(9) -0.0023(9)
C14 0.0296(14) 0.0230(13) 0.0379(15) -0.0066(11) -0.0084(12) -0.0048(11)
C15 0.0172(11) 0.0193(12) 0.0252(13) -0.0031(9) 0.0012(9) -0.0007(9)
C16 0.0287(13) 0.0146(11) 0.0157(11) -0.0021(9) 0.0000(9) 0.0023(10)
Mn1 0.01630(18) 0.01705(18) 0.01480(18) -0.00187(13) -0.00062(13) -0.00080(13)
N1 0.0145(9) 0.0205(10) 0.0177(9) 0.0001(8) 0.0011(7) -0.0012(8)
N2 0.0170(9) 0.0175(10) 0.0161(9) -0.0011(8) 0.0002(7) 0.0006(8)
O1 0.0341(10) 0.0363(11) 0.0181(9) -0.0002(8) -0.0023(8) 0.0020(8)
O2 0.0211(10) 0.0322(11) 0.0406(12) -0.0045(9) 0.0038(8) -0.0010(8)
S1 0.0206(3) 0.0188(3) 0.0198(3) -0.0042(2) 0.0008(2) 0.0004(2)
Br1 0.01769(13) 0.02758(15) 0.02740(14) -0.00291(10) 0.00126(10) -0.00322(9)

loop_
_atom_type_symbol
_atom_type_description
_atom_type_scat_dispersion_real
_atom_type_scat_dispersion_imag
_atom_type_scat_source
C C 0.0033 0.0016 'International Tables Vol C Tables 4.2.6.8 and 6.1.1.4'
H H 0.0000 0.0000 'International Tables Vol C Tables 4.2.6.8 and 6.1.1.4'
Mn Mn 0.3368 0.7283 'International Tables Vol C Tables 4.2.6.8 and 6.1.1.4'
N N 0.0061 0.0033 'International Tables Vol C Tables 4.2.6.8 and 6.1.1.4'
O O 0.0106 0.0060 'International Tables Vol C Tables 4.2.6.8 and 6.1.1.4'
S S 0.1246 0.1234 'International Tables Vol C Tables 4.2.6.8 and 6.1.1.4'
Br Br -0.2901 2.4595 'International Tables Vol C Tables 4.2.6.8 and 6.1.1.4'

loop_
_geom_angle_atom_site_label_1
_geom_angle_atom_site_label_2
_geom_angle_atom_site_label_3
_geom_angle
N1 C1 C2 123.3(2)
N1 C1 H1 118.3
C2 C1 H1 118.3
C1 C2 C3 118.8(2)
C1 C2 H2 120.6
C3 C2 H2 120.6
C2 C3 C4 118.9(2)
C2 C3 H3 120.5
C4 C3 H3 120.5
C5 C4 C3 119.4(2)
C5 C4 H4 120.3
C3 C4 H4 120.3
N1 C5 C4 121.8(2)
N1 C5 C6 114.0(2)
C4 C5 C6 124.2(2)
N2 C6 C5 114.0(2)
N2 C6 C7 127.0(2)
C5 C6 C7 118.9(2)
C6 C7 H7A 109.5
C6 C7 H7B 109.5
H7A C7 H7B 109.5
C6 C7 H7C 109.5
H7A C7 H7C 109.5
H7B C7 H7C 109.5
C13 C8 C9 118.4(2)
C13 C8 N2 117.0(2)
C9 C8 N2 124.4(2)
C10 C9 C8 120.2(2)
C10 C9 H9 119.9
C8 C9 H9 119.9
C9 C10 C11 120.8(2)
C9 C10 H10 119.6
C11 C10 H10 119.6
C12 C11 C10 119.6(2)
C12 C11 H11 120.2
C10 C11 H11 120.2
C11 C12 C13 119.6(2)
C11 C12 H12 120.2
C13 C12 H12 120.2
C8 C13 C12 120.9(2)
C8 C13 S1 118.54(18)
C12 C13 S1 120.49(19)
S1 C14 H14A 109.5
S1 C14 H14B 109.5
H14A C14 H14B 109.5
S1 C14 H14C 109.5
H14A C14 H14C 109.5
H14B C14 H14C 109.5
O1 C15 Mn1 176.4(2)
O2 C16 Mn1 175.6(2)
C15 Mn1 C16 87.15(11)
C15 Mn1 N1 96.67(10)
C16 Mn1 N1 94.56(9)
C15 Mn1 N2 173.18(10)
C16 Mn1 N2 98.49(9)
N1 Mn1 N2 79.14(8)
C15 Mn1 S1 99.03(8)
C16 Mn1 S1 95.00(8)
N1 Mn1 S1 161.98(6)
N2 Mn1 S1 84.36(6)
C15 Mn1 Br1 88.57(8)
C16 Mn1 Br1 174.98(8)
N1 Mn1 Br1 88.53(6)
N2 Mn1 Br1 85.96(6)
S1 Mn1 Br1 83.09(2)
C1 N1 C5 117.7(2)
C1 N1 Mn1 127.76(16)
C5 N1 Mn1 114.47(15)
C6 N2 C8 124.2(2)
C6 N2 Mn1 114.72(16)
C8 N2 Mn1 119.71(15)
C13 S1 C14 99.06(12)
C13 S1 Mn1 98.80(8)
C14 S1 Mn1 112.02(10)

loop_
_geom_bond_atom_site_label_1
_geom_bond_atom_site_label_2
_geom_bond_distance
C1 N1 1.343(3)
C1 C2 1.379(4)
C1 H1 0.9300
C2 C3 1.385(4)
C2 H2 0.9300
C3 C4 1.387(4)
C3 H3 0.9300
C4 C5 1.385(3)
C4 H4 0.9300
C5 N1 1.366(3)
C5 C6 1.468(3)
C6 N2 1.298(3)
C6 C7 1.502(3)
C7 H7A 0.9600
C7 H7B 0.9600
C7 H7C 0.9600
C8 C13 1.394(3)
C8 C9 1.401(3)
C8 N2 1.421(3)
C9 C10 1.380(4)
C9 H9 0.9300
C10 C11 1.389(4)
C10 H10 0.9300
C11 C12 1.387(4)
C11 H11 0.9300
C12 C13 1.393(3)
C12 H12 0.9300
C13 S1 1.789(2)
C14 S1 1.817(3)
C14 H14A 0.9600
C14 H14B 0.9600
C14 H14C 0.9600
C15 O1 1.155(3)
C15 Mn1 1.789(3)
C16 O2 1.131(3)
C16 Mn1 1.789(3)
Mn1 N1 1.987(2)
Mn1 N2 2.029(2)
Mn1 S1 2.3001(8)
Mn1 Br1 2.5564(7)

loop_
_geom_torsion_atom_site_label_1
_geom_torsion_atom_site_label_2
_geom_torsion_atom_site_label_3
_geom_torsion_atom_site_label_4
_geom_torsion
N1 C1 C2 C3 -0.9(4)
C1 C2 C3 C4 0.6(4)
C2 C3 C4 C5 0.5(4)
C3 C4 C5 N1 -1.3(4)
C3 C4 C5 C6 176.0(2)
N1 C5 C6 N2 8.7(3)
C4 C5 C6 N2 -168.8(2)
N1 C5 C6 C7 -168.8(2)
C4 C5 C6 C7 13.7(4)
C13 C8 C9 C10 -5.7(4)
N2 C8 C9 C10 178.7(2)
C8 C9 C10 C11 -0.1(4)
C9 C10 C11 C12 4.1(4)
C10 C11 C12 C13 -2.2(4)
C9 C8 C13 C12 7.6(3)
N2 C8 C13 C12 -176.5(2)
C9 C8 C13 S1 -170.70(18)
N2 C8 C13 S1 5.2(3)
C11 C12 C13 C8 -3.7(4)
C11 C12 C13 S1 174.61(18)
O1 C15 Mn1 C16 -66(4)
O1 C15 Mn1 N1 28(4)
O1 C15 Mn1 N2 80(4)
O1 C15 Mn1 S1 -160(4)
O1 C15 Mn1 Br1 117(4)
O2 C16 Mn1 C15 -6(3)
O2 C16 Mn1 N1 -102(3)
O2 C16 Mn1 N2 178(100)
O2 C16 Mn1 S1 93(3)
O2 C16 Mn1 Br1 26(4)
C2 C1 N1 C5 0.1(3)
C2 C1 N1 Mn1 176.76(18)
C4 C5 N1 C1 1.0(3)
C6 C5 N1 C1 -176.6(2)
C4 C5 N1 Mn1 -176.07(18)
C6 C5 N1 Mn1 6.3(2)
C15 Mn1 N1 C1 -14.7(2)
C16 Mn1 N1 C1 73.0(2)
N2 Mn1 N1 C1 170.8(2)
S1 Mn1 N1 C1 -165.15(15)
Br1 Mn1 N1 C1 -103.06(19)
C15 Mn1 N1 C5 162.03(17)
C16 Mn1 N1 C5 -110.31(17)
N2 Mn1 N1 C5 -12.52(16)
S1 Mn1 N1 C5 11.6(3)
Br1 Mn1 N1 C5 73.65(15)
C5 C6 N2 C8 174.2(2)
C7 C6 N2 C8 -8.5(4)
C5 C6 N2 Mn1 -19.3(3)
C7 C6 N2 Mn1 157.9(2)
C13 C8 N2 C6 152.5(2)
C9 C8 N2 C6 -31.9(4)
C13 C8 N2 Mn1 -13.3(3)
C9 C8 N2 Mn1 162.25(18)
C15 Mn1 N2 C6 -34.6(9)
C16 Mn1 N2 C6 110.96(18)
N1 Mn1 N2 C6 17.91(17)
S1 Mn1 N2 C6 -154.81(17)
Br1 Mn1 N2 C6 -71.37(16)
C15 Mn1 N2 C8 132.5(8)
C16 Mn1 N2 C8 -81.91(18)
N1 Mn1 N2 C8 -174.96(18)
S1 Mn1 N2 C8 12.32(16)
Br1 Mn1 N2 C8 95.76(16)
C8 C13 S1 C14 117.7(2)
C12 C13 S1 C14 -60.7(2)
C8 C13 S1 Mn1 3.54(19)
C12 C13 S1 Mn1 -174.80(18)
C15 Mn1 S1 C13 178.52(11)
C16 Mn1 S1 C13 90.63(11)
N1 Mn1 S1 C13 -31.2(2)
N2 Mn1 S1 C13 -7.44(9)
Br1 Mn1 S1 C13 -94.04(8)
C15 Mn1 S1 C14 74.97(13)
C16 Mn1 S1 C14 -12.93(13)
N1 Mn1 S1 C14 -134.7(2)
N2 Mn1 S1 C14 -111.00(12)
Br1 Mn1 S1 C14 162.40(11)
